data_7101368
loop_
_publ_author_name
'Philip Coppens'
'Marc Messerschmidt'
'Cara L. Nygren'
'Shao-Liang Zheng.'

_publ_section_title
;
Ligand-unsupported Au(I) Chains with Short
Au(I)...Au(I) Contacts
;
_journal_issue 35
_journal_name_full 'Chemical Communications'
_journal_paper_doi 10.1039/b606999a
_journal_year 2006
_chemical_formula_sum 'Au2 Cl2 H12 N4 O8'
_chemical_formula_weight 660.97
_chemical_name_common Au(NH3)2ClO4
_chemical_name_systematic
;
?
;
_space_group_IT_number 2
_symmetry_cell_setting triclinic
_symmetry_space_group_name_Hall '-P 1'
_symmetry_space_group_name_H-M 'P -1'
_atom_sites_solution_hydrogens geom
_atom_sites_solution_primary direct
_atom_sites_solution_secondary difmap
_audit_creation_method SHELXL-97
_cell_angle_alpha 72.624(8)
_cell_angle_beta 73.946(7)
_cell_angle_gamma 66.513(13)
_cell_formula_units_Z 2
_cell_length_a 7.6791(10)
_cell_length_b 7.9129(10)
_cell_length_c 11.5690(16)
_cell_measurement_reflns_used 182
_cell_measurement_temperature 90(2)
_cell_measurement_theta_max 25
_cell_measurement_theta_min 2.5
_cell_volume 605.27(14)
_computing_cell_refinement 'Bruker SMART'
_computing_data_collection 'Bruker SMART'
_computing_data_reduction 'Bruker SAINT'
_computing_molecular_graphics 'Bruker SHELXTL'
_computing_publication_material 'Bruker SHELXTL'
_computing_structure_refinement 'SHELXL-97 (Sheldrick, 1997)'
_computing_structure_solution 'SHELXS-97 (Sheldrick, 1990)'
_diffrn_ambient_temperature 90(2)
_diffrn_measured_fraction_theta_full 0.992
_diffrn_measured_fraction_theta_max 0.992
_diffrn_measurement_device_type 'CCD area detector'
_diffrn_measurement_method 'phi and omega scans'
_diffrn_radiation_monochromator graphite
_diffrn_radiation_source 'fine-focus sealed tube'
_diffrn_radiation_type MoK\a
_diffrn_radiation_wavelength 0.71073
_diffrn_reflns_av_R_equivalents 0.0399
_diffrn_reflns_av_sigmaI/netI 0.0639
_diffrn_reflns_limit_h_max 10
_diffrn_reflns_limit_h_min -10
_diffrn_reflns_limit_k_max 10
_diffrn_reflns_limit_k_min -8
_diffrn_reflns_limit_l_max 15
_diffrn_reflns_limit_l_min -15
_diffrn_reflns_number 6697
_diffrn_reflns_theta_full 28.29
_diffrn_reflns_theta_max 28.29
_diffrn_reflns_theta_min 1.88
_exptl_absorpt_coefficient_mu 24.684
_exptl_absorpt_correction_T_max 0.6381
_exptl_absorpt_correction_T_min 0.1296
_exptl_absorpt_correction_type 'empirical SADABS'
_exptl_absorpt_process_details 'Blessing, R. (1995) Acta Crystallogr., A51, 33-38'
_exptl_crystal_colour colourless
_exptl_crystal_density_diffrn 3.627
_exptl_crystal_density_method 'not measured'
_exptl_crystal_description needle
_exptl_crystal_F_000 592
_exptl_crystal_size_max 0.14
_exptl_crystal_size_mid 0.02
_exptl_crystal_size_min 0.02
_refine_diff_density_max 5.501
_refine_diff_density_min -5.713
_refine_diff_density_rms 0.467
_refine_ls_extinction_coef 0.0018(3)
_refine_ls_extinction_expression Fc^*^=kFc[1+0.001xFc^2^\l^3^/sin(2\q)]^-1/4^
_refine_ls_extinction_method SHELXL
_refine_ls_goodness_of_fit_ref 1.084
_refine_ls_hydrogen_treatment constr
_refine_ls_matrix_type full
_refine_ls_number_parameters 176
_refine_ls_number_reflns 2980
_refine_ls_number_restraints 0
_refine_ls_restrained_S_all 1.084
_refine_ls_R_factor_all 0.0448
_refine_ls_R_factor_gt 0.0417
_refine_ls_shift/su_max 0.000
_refine_ls_shift/su_mean 0.000
_refine_ls_structure_factor_coef Fsqd
_refine_ls_weighting_details 'calc w=1/[\s^2^(Fo^2^)+(0.0666P)^2^+0.9599P] where P=(Fo^2^+2Fc^2^)/3'
_refine_ls_weighting_scheme calc
_refine_ls_wR_factor_gt 0.1194
_refine_ls_wR_factor_ref 0.1225
_reflns_number_gt 2662
_reflns_number_total 2980
_reflns_threshold_expression >2sigma(I)
_cod_data_source_file b606999a.txt
_cod_depositor_comments
;
The following automatic conversions were performed:
'_symmetry_cell_setting' value 'Triclinic' changed to 'triclinic'
according to '/home/saulius/struct/CIF-dictionaries/cif_core.dic'
dictionary named 'cif_core.dic' version 2.4.1 from 2010-06-29.

Automatic conversion script
Id: cif_fix_enum 1527 2010-12-29 10:47:43Z saulius 
;
_cod_original_sg_symbol_H-M P-1
_cod_original_formula_sum 'H12 Au2 Cl2 N4 O8'
_cod_database_code 7101368

loop_
_symmetry_equiv_pos_as_xyz
'x, y, z'
'-x, -y, -z'

loop_
_atom_site_label
_atom_site_type_symbol
_atom_site_fract_x
_atom_site_fract_y
_atom_site_fract_z
_atom_site_U_iso_or_equiv
_atom_site_adp_type
_atom_site_occupancy
_atom_site_symmetry_multiplicity
_atom_site_calc_flag
_atom_site_refinement_flags
_atom_site_disorder_assembly
_atom_site_disorder_group
Au1 Au 0.0000 0.5000 0.0000 0.00759(15) Uani 1 2 d S . .
Au2 Au 0.0000 0.0000 0.5000 0.01175(15) Uani 1 2 d S . .
Au3 Au 0.01965(5) 0.24503(3) 0.247877(18) 0.00884(15) Uani 1 1 d . . .
N1 N 0.2769(8) 0.4868(7) -0.0125(5) 0.0127(11) Uani 1 1 d . . .
H1A H 0.3128 0.5568 -0.0843 0.019 Uiso 1 1 calc R . .
H1B H 0.3561 0.3677 -0.0074 0.019 Uiso 1 1 calc R . .
H1C H 0.2817 0.5304 0.0487 0.019 Uiso 1 1 calc R . .
N2 N 0.2759(8) -0.0237(8) 0.4980(5) 0.0151(11) Uani 1 1 d . . .
H2A H 0.3120 -0.0962 0.5687 0.023 Uiso 1 1 calc R . .
H2B H 0.2807 0.0902 0.4889 0.023 Uiso 1 1 calc R . .
H2C H 0.3551 -0.0755 0.4357 0.023 Uiso 1 1 calc R . .
N3 N 0.1542(9) 0.0139(7) 0.1701(5) 0.0166(12) Uani 1 1 d . . .
H3A H 0.1781 0.0512 0.0886 0.025 Uiso 1 1 calc R . .
H3B H 0.0782 -0.0549 0.1909 0.025 Uiso 1 1 calc R . .
H3C H 0.2648 -0.0552 0.1971 0.025 Uiso 1 1 calc R . .
N4 N -0.1148(9) 0.4783(7) 0.3238(5) 0.0174(12) Uani 1 1 d . . .
H4A H -0.1293 0.5819 0.2642 0.026 Uiso 1 1 calc R . .
H4B H -0.0435 0.4771 0.3732 0.026 Uiso 1 1 calc R . .
H4C H -0.2301 0.4774 0.3670 0.026 Uiso 1 1 calc R . .
Cl1 Cl 0.6432(2) 0.49825(18) -0.33642(12) 0.0101(3) Uani 1 1 d . . .
O1 O 0.7387(10) 0.6135(9) -0.4281(5) 0.0304(14) Uani 1 1 d . . .
O2 O 0.4448(9) 0.6115(9) -0.3026(5) 0.0436(16) Uani 1 1 d . . .
O3 O 0.7301(9) 0.4251(8) -0.2293(5) 0.0262(13) Uani 1 1 d . . .
O4 O 0.6499(13) 0.3483(7) -0.3831(5) 0.052(2) Uani 1 1 d . . .
Cl2 Cl 0.3351(2) 0.0202(2) -0.16300(14) 0.0182(4) Uani 1 1 d . . .
O5 O 0.3827(13) 0.1430(8) -0.1184(6) 0.054(2) Uani 1 1 d . A .
O6A O 0.1242(14) 0.1229(13) -0.1280(10) 0.025(2) Uani 0.50 1 d P A 1
O7A O 0.382(2) -0.1561(13) -0.0917(10) 0.036(3) Uani 0.50 1 d P A 1
O8A O 0.389(2) 0.0501(15) -0.2844(9) 0.033(3) Uani 0.50 1 d P A 1
O6B O 0.2323(18) -0.0984(15) -0.0759(10) 0.022(2) Uani 0.50 1 d P A 2
O7B O 0.5277(15) -0.1163(13) -0.2095(10) 0.028(2) Uani 0.50 1 d P A 2
O8B O 0.2360(18) 0.0944(15) -0.2709(9) 0.022(2) Uani 0.50 1 d P A 2

loop_
_atom_site_aniso_label
_atom_site_aniso_U_11
_atom_site_aniso_U_22
_atom_site_aniso_U_33
_atom_site_aniso_U_23
_atom_site_aniso_U_13
_atom_site_aniso_U_12
Au1 0.0098(2) 0.0060(2) 0.0067(2) -0.00049(15) -0.00446(15) -0.00096(15)
Au2 0.0116(2) 0.0171(2) 0.0067(2) 0.00333(16) -0.00577(15) -0.00666(16)
Au3 0.0149(2) 0.0064(2) 0.0052(2) -0.00097(13) -0.00453(13) -0.00208(13)
N1 0.012(3) 0.009(2) 0.016(2) -0.0023(19) -0.005(2) -0.001(2)
N2 0.014(3) 0.021(3) 0.012(2) 0.000(2) -0.007(2) -0.006(2)
N3 0.025(3) 0.007(2) 0.016(3) -0.0034(19) -0.007(2) 0.000(2)
N4 0.021(3) 0.015(3) 0.016(3) -0.009(2) -0.010(2) 0.003(2)
Cl1 0.0140(8) 0.0081(6) 0.0102(6) -0.0015(5) -0.0067(6) -0.0030(5)
O1 0.041(4) 0.040(3) 0.015(3) 0.003(2) -0.005(3) -0.026(3)
O2 0.013(3) 0.065(4) 0.032(3) -0.010(3) -0.003(2) 0.008(3)
O3 0.041(4) 0.024(3) 0.017(3) 0.006(2) -0.020(3) -0.012(3)
O4 0.126(7) 0.015(3) 0.036(3) -0.003(2) -0.040(4) -0.030(3)
Cl2 0.0121(8) 0.0191(8) 0.0184(7) 0.0053(6) -0.0069(6) -0.0042(6)
O5 0.108(7) 0.023(3) 0.036(3) -0.022(3) 0.005(4) -0.028(3)
O6A 0.008(5) 0.021(5) 0.047(6) -0.010(4) -0.007(5) -0.003(4)
O7A 0.067(10) 0.009(5) 0.027(6) 0.009(4) -0.030(7) -0.002(5)
O8A 0.052(9) 0.030(6) 0.018(5) -0.002(4) 0.003(6) -0.021(6)
O6B 0.028(7) 0.023(5) 0.016(5) 0.000(4) -0.002(5) -0.014(5)
O7B 0.016(5) 0.016(5) 0.044(6) -0.016(4) -0.007(5) 0.010(4)
O8B 0.027(7) 0.026(5) 0.013(5) 0.010(4) -0.017(5) -0.009(5)

loop_
_atom_type_symbol
_atom_type_description
_atom_type_scat_dispersion_real
_atom_type_scat_dispersion_imag
_atom_type_scat_source
Au Au -2.0133 8.8022 'International Tables Vol C Tables 4.2.6.8 and 6.1.1.4'
Cl Cl 0.1484 0.1585 'International Tables Vol C Tables 4.2.6.8 and 6.1.1.4'
N N 0.0061 0.0033 'International Tables Vol C Tables 4.2.6.8 and 6.1.1.4'
O O 0.0106 0.0060 'International Tables Vol C Tables 4.2.6.8 and 6.1.1.4'
H H 0.0000 0.0000 'International Tables Vol C Tables 4.2.6.8 and 6.1.1.4'

loop_
_geom_angle_atom_site_label_1
_geom_angle_atom_site_label_2
_geom_angle_atom_site_label_3
_geom_angle
_geom_angle_site_symmetry_1
_geom_angle_site_symmetry_3
N1 Au1 N1 180.0(4) 2_565 .
N1 Au1 Au3 90.73(14) 2_565 .
N1 Au1 Au3 89.27(14) . .
N1 Au1 Au3 89.27(14) 2_565 2_565
N1 Au1 Au3 90.73(14) . 2_565
Au3 Au1 Au3 180.0 . 2_565
N2 Au2 N2 180.0 . 2_556
N2 Au2 Au3 90.83(14) . 2_556
N2 Au2 Au3 89.17(14) 2_556 2_556
N2 Au2 Au3 89.17(14) . .
N2 Au2 Au3 90.83(14) 2_556 .
Au3 Au2 Au3 180.0 2_556 .
N3 Au3 N4 179.36(18) . .
N3 Au3 Au1 90.78(14) . .
N4 Au3 Au1 88.59(15) . .
N3 Au3 Au2 91.16(15) . .
N4 Au3 Au2 89.47(15) . .
Au1 Au3 Au2 174.741(13) . .
O4 Cl1 O1 110.2(4) . .
O4 Cl1 O3 110.3(3) . .
O1 Cl1 O3 110.3(4) . .
O4 Cl1 O2 109.0(5) . .
O1 Cl1 O2 108.8(4) . .
O3 Cl1 O2 108.4(4) . .
O8A Cl2 O7A 121.5(8) . .
O8A Cl2 O5 108.7(6) . .
O7A Cl2 O5 111.4(6) . .
O8A Cl2 O6B 132.7(7) . .
O7A Cl2 O6B 43.3(7) . .
O5 Cl2 O6B 118.5(5) . .
O8A Cl2 O8B 43.9(7) . .
O7A Cl2 O8B 128.3(7) . .
O5 Cl2 O8B 120.2(5) . .
O6B Cl2 O8B 103.9(7) . .
O8A Cl2 O6A 110.7(7) . .
O7A Cl2 O6A 109.1(8) . .
O5 Cl2 O6A 91.3(5) . .
O6B Cl2 O6A 66.5(6) . .
O8B Cl2 O6A 68.3(6) . .
O8A Cl2 O7B 64.8(7) . .
O7A Cl2 O7B 65.1(7) . .
O5 Cl2 O7B 104.5(5) . .
O6B Cl2 O7B 104.6(6) . .
O8B Cl2 O7B 102.9(6) . .
O6A Cl2 O7B 164.1(6) . .

loop_
_geom_bond_atom_site_label_1
_geom_bond_atom_site_label_2
_geom_bond_distance
_geom_bond_site_symmetry_2
Au1 N1 2.053(5) 2_565
Au1 N1 2.053(5) .
Au1 Au3 2.9762(5) .
Au1 Au3 2.9762(5) 2_565
Au2 N2 2.045(5) .
Au2 N2 2.045(5) 2_556
Au2 Au3 2.9836(5) 2_556
Au2 Au3 2.9836(5) .
Au3 N3 2.045(5) .
Au3 N4 2.048(5) .
Cl1 O4 1.421(5) .
Cl1 O1 1.422(6) .
Cl1 O3 1.427(5) .
Cl1 O2 1.438(6) .
Cl2 O8A 1.326(10) .
Cl2 O7A 1.354(9) .
Cl2 O5 1.425(6) .
Cl2 O6B 1.451(11) .
Cl2 O8B 1.488(10) .
Cl2 O6A 1.494(10) .
Cl2 O7B 1.509(10) .

loop_
_geom_torsion_atom_site_label_1
_geom_torsion_atom_site_label_2
_geom_torsion_atom_site_label_3
_geom_torsion_atom_site_label_4
_geom_torsion
_geom_torsion_site_symmetry_1
N1 Au1 Au3 N3 96.3(2) 2_565
N1 Au1 Au3 N3 -83.7(2) .
Au3 Au1 Au3 N3 -130(100) 2_565
N1 Au1 Au3 N4 -83.8(2) 2_565
N1 Au1 Au3 N4 96.2(2) .
Au3 Au1 Au3 N4 50(100) 2_565
N1 Au1 Au3 Au2 -15.34(16) 2_565
N1 Au1 Au3 Au2 164.66(16) .
Au3 Au1 Au3 Au2 118(100) 2_565
N2 Au2 Au3 N3 83.7(2) .
N2 Au2 Au3 N3 -96.3(2) 2_556
Au3 Au2 Au3 N3 117(100) 2_556
N2 Au2 Au3 N4 -96.3(2) .
N2 Au2 Au3 N4 83.7(2) 2_556
Au3 Au2 Au3 N4 -63(100) 2_556
N2 Au2 Au3 Au1 -164.68(17) .
N2 Au2 Au3 Au1 15.32(17) 2_556
Au3 Au2 Au3 Au1 -131(100) 2_556
